data_4322619
loop_
_publ_author_name
'Joan Ribas'
'Carmen Diaz'
'Ramon Costa'
'Javier Tercero'
'Xavier Solans'
'Merc\'e Font-Bard\'ia'
'Helen Stoeckli-Evans'

_publ_section_title
;
 Synthesis and Magnetic Properties of Four New (Cu-Ni)2 Tetranuclear
 Complexes of General Formula [Cu(oxpn)Ni(\m-NCS)(H2O)(aa)]2(X)2 (oxpn
 =N,N'-Bis(3-aminopropyl)oxamide; aa = Bidentate Amine; X = ClO4- or
 PF6-). Ferro- and Antiferromagnetic Alternation
;
_journal_name_full 'Inorganic Chemistry'
_journal_page_first 233
_journal_page_last 239
_journal_paper_doi 10.1021/ic970899u
_journal_volume 37
_journal_year 1998
_chemical_formula_sum 'C14 H32 Cl Cu N7 Ni O7 S'
_chemical_formula_weight 600.23
_chemical_name_systematic
;
 ?
;
_space_group_IT_number 2
_symmetry_cell_setting triclinic
_symmetry_space_group_name_Hall '-P 1'
_symmetry_space_group_name_H-M 'P -1'
_atom_sites_solution_hydrogens geom
_atom_sites_solution_primary direct
_atom_sites_solution_secondary difmap
_audit_creation_method SHELXL
_cell_angle_alpha 63.25(2)
_cell_angle_beta 88.62(3)
_cell_angle_gamma 79.06(4)
_cell_formula_units_Z 2
_cell_length_a 8.407(7)
_cell_length_b 12.779(4)
_cell_length_c 14.081(3)
_cell_measurement_temperature 293(2)
_cell_volume 1323.1(13)
_computing_structure_refinement 'SHELXL-93 (Sheldrick, 1993)'
_computing_structure_solution 'SHELXS-86 (Sheldrick, 1990)'
_diffrn_ambient_temperature 293(2)
_diffrn_radiation_monochromator graphite
_diffrn_radiation_source 'fine-focus sealed tube'
_diffrn_radiation_type MoK\a
_diffrn_radiation_wavelength 0.71069
_diffrn_reflns_av_R_equivalents 0.0094
_diffrn_reflns_av_sigmaI/netI 0.0548
_diffrn_reflns_limit_h_max 11
_diffrn_reflns_limit_h_min -11
_diffrn_reflns_limit_k_max 17
_diffrn_reflns_limit_k_min -15
_diffrn_reflns_limit_l_max 19
_diffrn_reflns_limit_l_min -3
_diffrn_reflns_number 7787
_diffrn_reflns_theta_max 29.97
_diffrn_reflns_theta_min 2.47
_exptl_absorpt_coefficient_mu 1.739
_exptl_crystal_density_diffrn 1.507
_exptl_crystal_F_000 622
_refine_diff_density_max 1.388
_refine_diff_density_min -0.922
_refine_diff_density_rms 0.151
_refine_ls_extinction_coef 0.0010(14)
_refine_ls_extinction_expression Fc^*^=kFc[1+0.001xFc^2^\l^3^/sin(2\q)]^-1/4^
_refine_ls_extinction_method SHELXL
_refine_ls_goodness_of_fit_all 1.049
_refine_ls_goodness_of_fit_obs 1.094
_refine_ls_matrix_type full
_refine_ls_number_parameters 315
_refine_ls_number_reflns 6786
_refine_ls_number_restraints 0
_refine_ls_restrained_S_all 1.207
_refine_ls_restrained_S_obs 1.094
_refine_ls_R_factor_all 0.1369
_refine_ls_R_factor_obs 0.0687
_refine_ls_shift/esd_max -0.012
_refine_ls_shift/esd_mean 0.001
_refine_ls_structure_factor_coef Fsqd
_refine_ls_weighting_details 'w=1/[\s^2^(Fo^2^)+(0.1303P)^2^+0.9167P] where P=(Fo^2^+2Fc^2^)/3'
_refine_ls_weighting_scheme calc
_refine_ls_wR_factor_all 0.2603
_refine_ls_wR_factor_obs 0.1820
_reflns_number_observed 4433
_reflns_number_total 7688
_reflns_observed_criterion >2sigma(I)
_cod_data_source_file ic970899u_3.cif
_cod_data_source_block Compound3
_cod_depositor_comments
;
The following automatic conversions were performed:

'_refine_ls_weighting_scheme' value 'calc
w=1/[\s^2^(Fo^2^)+(0.1303P)^2^+0.9167P] where P=(Fo^2^+2Fc^2^)/3' was
changed to 'calc'. New tag '_refine_ls_weighting_details' was
created. The value of the new tag was set to
'w=1/[\s^2^(Fo^2^)+(0.1303P)^2^+0.9167P] where P=(Fo^2^+2Fc^2^)/3'.

Automatic conversion script
Id: cif_fix_values 3143 2015-03-26 13:38:13Z robertas 
;
_cod_original_cell_volume 1323.1(12)
_cod_database_code 4322619

loop_
_symmetry_equiv_pos_as_xyz
'x, y, z'
'-x, -y, -z'

loop_
_atom_site_aniso_label
_atom_site_aniso_U_11
_atom_site_aniso_U_22
_atom_site_aniso_U_33
_atom_site_aniso_U_23
_atom_site_aniso_U_13
_atom_site_aniso_U_12
Cu 0.0477(4) 0.0438(4) 0.0624(4) -0.0334(3) 0.0148(3) -0.0227(3)
Ni 0.0410(3) 0.0350(3) 0.0351(3) -0.0186(2) 0.0077(2) -0.0169(2)
S 0.0891(12) 0.0544(8) 0.0791(11) -0.0480(8) -0.0255(9) 0.0067(8)
O1 0.064(2) 0.048(2) 0.049(2) -0.030(2) 0.022(2) -0.032(2)
O2 0.048(2) 0.036(2) 0.039(2) -0.0207(14) 0.0124(14) -0.0159(14)
O3 0.054(2) 0.050(2) 0.042(2) -0.022(2) 0.003(2) -0.006(2)
N1 0.058(3) 0.045(2) 0.047(2) -0.028(2) 0.018(2) -0.023(2)
N2 0.067(3) 0.055(3) 0.077(3) -0.044(3) 0.018(3) -0.028(2)
N3 0.036(2) 0.041(2) 0.054(2) -0.028(2) 0.012(2) -0.015(2)
N4 0.060(3) 0.050(3) 0.081(4) -0.036(3) 0.021(3) -0.030(2)
N5 0.054(3) 0.041(2) 0.049(2) -0.025(2) 0.004(2) -0.015(2)
N6 0.051(3) 0.049(2) 0.049(2) -0.016(2) -0.002(2) -0.016(2)
N7 0.054(3) 0.062(3) 0.047(2) -0.013(2) 0.010(2) -0.034(2)
C1 0.046(3) 0.039(2) 0.039(2) -0.019(2) 0.010(2) -0.019(2)
C2 0.033(2) 0.035(2) 0.038(2) -0.017(2) 0.007(2) -0.010(2)
C3 0.075(4) 0.064(3) 0.062(3) -0.042(3) 0.032(3) -0.029(3)
C4 0.096(5) 0.080(4) 0.061(4) -0.050(4) 0.027(4) -0.030(4)
C5 0.080(5) 0.066(4) 0.103(5) -0.061(4) 0.039(4) -0.029(3)
C6 0.049(3) 0.068(3) 0.079(4) -0.045(3) 0.032(3) -0.032(3)
C7 0.073(5) 0.082(5) 0.150(8) -0.073(5) 0.069(5) -0.047(4)
C8 0.094(6) 0.083(5) 0.118(7) -0.054(5) 0.052(5) -0.057(5)
C9 0.047(3) 0.036(2) 0.044(2) -0.020(2) 0.003(2) -0.010(2)
C10 0.070(4) 0.081(5) 0.050(3) 0.001(3) -0.006(3) -0.027(4)
C11 0.115(7) 0.096(6) 0.103(7) 0.028(5) -0.022(6) -0.061(6)
C12 0.066(5) 0.107(6) 0.097(6) -0.031(5) -0.024(4) -0.035(4)
C13 0.128(8) 0.176(9) 0.102(6) -0.100(7) 0.078(6) -0.111(7)
C14 0.089(5) 0.108(6) 0.119(6) -0.075(5) 0.052(5) -0.073(5)
Cl 0.0660(11) 0.0972(13) 0.0853(12) -0.0482(11) -0.0007(9) -0.0253(10)
O4 0.127(6) 0.240(10) 0.152(7) -0.112(7) 0.061(5) -0.121(7)
O5 0.089(9) 0.146(18) 0.074(7) -0.056(9) -0.017(7) -0.045(10)
O5' 0.190(31) 0.150(23) 0.322(39) -0.121(25) -0.034(24) -0.095(22)
O6 0.094(5) 0.205(9) 0.282(12) -0.170(9) -0.028(6) -0.001(6)
O7 0.225(10) 0.140(7) 0.086(5) -0.038(5) -0.035(6) 0.046(7)

loop_
_atom_site_label
_atom_site_type_symbol
_atom_site_fract_x
_atom_site_fract_y
_atom_site_fract_z
_atom_site_U_iso_or_equiv
_atom_site_thermal_displace_type
_atom_site_occupancy
_atom_site_calc_flag
_atom_site_refinement_flags
_atom_site_disorder_group
Cu Cu 0.20178(8) 0.24169(5) 0.17976(5) 0.0460(2) Uani 1 d . .
Ni Ni 0.04042(7) -0.14839(5) 0.19487(4) 0.0347(2) Uani 1 d . .
S S 0.0672(2) -0.37488(14) -0.00090(15) 0.0699(5) Uani 1 d . .
O1 O -0.0007(5) -0.0431(3) 0.2707(3) 0.0477(9) Uani 1 d . .
O2 O 0.1981(4) -0.0318(3) 0.1169(2) 0.0388(7) Uani 1 d . .
O3 O -0.1621(5) -0.0254(4) 0.0924(3) 0.0492(9) Uani 1 d . .
N1 N 0.0701(6) 0.1242(4) 0.2641(3) 0.0456(10) Uani 1 d . .
N2 N 0.1112(7) 0.3558(5) 0.2388(5) 0.0590(13) Uani 1 d . .
N3 N 0.2831(5) 0.1254(4) 0.1255(3) 0.0408(9) Uani 1 d . .
N4 N 0.3566(7) 0.3512(5) 0.1005(5) 0.0587(13) Uani 1 d . .
N5 N 0.0740(6) -0.2285(4) 0.0966(3) 0.0456(10) Uani 1 d . .
N6 N 0.2260(6) -0.2755(4) 0.3057(4) 0.0511(11) Uani 1 d . .
N7 N -0.1129(6) -0.2633(4) 0.2955(4) 0.0558(12) Uani 1 d . .
C1 C 0.0786(6) 0.0412(4) 0.2355(4) 0.0392(10) Uani 1 d . .
C2 C 0.1963(5) 0.0446(4) 0.1518(4) 0.0344(9) Uani 1 d . .
C3 C -0.0501(8) 0.1280(6) 0.3395(5) 0.060(2) Uani 1 d . .
H3 H -0.0394(8) 0.0489(6) 0.3993(5) 0.102(5) Uiso 1 calc R .
H3A H -0.1581(8) 0.1500(6) 0.3049(5) 0.102(5) Uiso 1 calc R .
C4 C -0.0310(10) 0.2158(6) 0.3802(5) 0.071(2) Uani 1 d . .
H4 H -0.1151(10) 0.2161(6) 0.4285(5) 0.102(5) Uiso 1 calc R .
H4A H 0.0730(10) 0.1888(6) 0.4207(5) 0.102(5) Uiso 1 calc R .
C5 C -0.0403(9) 0.3412(6) 0.2945(6) 0.073(2) Uani 1 d . .
H5 H -0.1302(9) 0.3619(6) 0.2433(6) 0.102(5) Uiso 1 calc R .
H5A H -0.0614(9) 0.3958(6) 0.3259(6) 0.102(5) Uiso 1 calc R .
C6 C 0.4032(7) 0.1303(6) 0.0472(5) 0.0583(15) Uani 1 d . .
H6 H 0.3477(7) 0.1529(6) -0.0209(5) 0.102(5) Uiso 1 calc R .
H6A H 0.4715(7) 0.0516(6) 0.0703(5) 0.102(5) Uiso 1 calc R .
C7 C 0.5069(10) 0.2185(7) 0.0339(8) 0.090(3) Uani 1 d . .
H7 H 0.5763(10) 0.1852(7) 0.0989(8) 0.102(5) Uiso 1 calc R .
H7A H 0.5773(10) 0.2225(7) -0.0227(8) 0.102(5) Uiso 1 calc R .
C8 C 0.4352(11) 0.3372(7) 0.0112(8) 0.090(3) Uani 1 d . .
H8 H 0.3547(11) 0.3688(7) -0.0483(8) 0.102(5) Uiso 1 calc R .
H8A H 0.5183(11) 0.3851(7) -0.0111(8) 0.102(5) Uiso 1 calc R .
C9 C 0.0730(6) -0.2877(4) 0.0561(4) 0.0412(10) Uani 1 d . .
C10 C 0.1511(9) -0.3583(7) 0.3961(5) 0.077(2) Uani 1 d . .
H10 H 0.1233(9) -0.3254(7) 0.4458(5) 0.102(5) Uiso 1 calc R .
H10A H 0.2270(9) -0.4339(7) 0.4331(5) 0.102(5) Uiso 1 calc R .
C11 C 0.0033(13) -0.3778(8) 0.3574(8) 0.127(4) Uani 1 d . .
H11 H -0.0487(13) -0.4301(8) 0.4177(8) 0.102(5) Uiso 1 calc R .
H11A H 0.0331(13) -0.4171(8) 0.3126(8) 0.102(5) Uiso 1 calc R .
C12 C 0.3536(10) -0.2360(8) 0.3427(7) 0.093(3) Uani 1 d . .
H12 H 0.4014(10) -0.1818(8) 0.2824(7) 0.102(5) Uiso 1 calc R .
H12A H 0.4357(10) -0.3042(8) 0.3863(7) 0.102(5) Uiso 1 calc R .
H12B H 0.3075(10) -0.1962(8) 0.3838(7) 0.102(5) Uiso 1 calc R .
C13 C -0.2120(13) -0.2127(10) 0.3547(8) 0.111(4) Uani 1 d . .
H13 H -0.1450(13) -0.1872(10) 0.3911(8) 0.102(5) Uiso 1 calc R .
H13A H -0.2663(13) -0.2717(10) 0.4058(8) 0.102(5) Uiso 1 calc R .
H13B H -0.2912(13) -0.1453(10) 0.3067(8) 0.102(5) Uiso 1 calc R .
C14 C -0.2199(10) -0.3008(8) 0.2414(7) 0.089(3) Uani 1 d . .
H14 H -0.1567(10) -0.3352(8) 0.2010(7) 0.102(5) Uiso 1 calc R .
H14A H -0.2990(10) -0.2326(8) 0.1944(7) 0.102(5) Uiso 1 calc R .
H14B H -0.2742(10) -0.3591(8) 0.2934(7) 0.102(5) Uiso 1 calc R .
Cl Cl 0.4803(2) 0.4218(2) 0.3248(2) 0.0788(5) Uani 1 d . .
O4 O 0.3591(10) 0.3732(9) 0.3911(7) 0.153(3) Uani 1 d . .
O5 O 0.5958(29) 0.4377(24) 0.3798(14) 0.097(6) Uani 0.50 d P .
O5' O 0.5629(48) 0.4769(31) 0.3605(32) 0.206(18) Uani 0.50 d P .
O6 O 0.5551(10) 0.3408(10) 0.2914(10) 0.174(4) Uani 1 d . .
O7 O 0.3911(14) 0.5208(8) 0.2376(6) 0.167(4) Uani 1 d . .
H3O H -0.1926(122) -0.0030(82) 0.0362(72) 0.102(5) Uiso 1 d . .
H3O' H -0.1432(107) 0.0469(75) 0.0790(67) 0.102(5) Uiso 1 d . .
H2N H 0.0998(105) 0.4250(75) 0.1666(69) 0.102(5) Uiso 1 d . .
H4N H 0.2855(108) 0.4196(77) 0.0769(66) 0.102(5) Uiso 1 d . .
H6N H 0.3279(110) -0.3097(71) 0.2681(63) 0.102(5) Uiso 1 d . .

loop_
_atom_type_symbol
_atom_type_description
_atom_type_scat_dispersion_real
_atom_type_scat_dispersion_imag
_atom_type_scat_source
C C 0.0033 0.0016 'International Tables Vol C Tables 4.2.6.8 and 6.1.1.4'
H H 0.0000 0.0000 'International Tables Vol C Tables 4.2.6.8 and 6.1.1.4'
N N 0.0061 0.0033 'International Tables Vol C Tables 4.2.6.8 and 6.1.1.4'
O O 0.0106 0.0060 'International Tables Vol C Tables 4.2.6.8 and 6.1.1.4'
S S 0.1246 0.1234 'International Tables Vol C Tables 4.2.6.8 and 6.1.1.4'
Cl Cl 0.1484 0.1585 'International Tables Vol C Tables 4.2.6.8 and 6.1.1.4'
Ni Ni 0.3393 1.1124 'International Tables Vol C Tables 4.2.6.8 and 6.1.1.4'
Cu Cu 0.3201 1.2651 'International Tables Vol C Tables 4.2.6.8 and 6.1.1.4'

loop_
_geom_angle_atom_site_label_1
_geom_angle_atom_site_label_2
_geom_angle_atom_site_label_3
_geom_angle
_geom_angle_site_symmetry_1
_geom_angle_site_symmetry_3
_geom_angle_publ_flag
N1 Cu N3 83.4(2) . . ?
N1 Cu N2 94.0(2) . . ?
N3 Cu N2 177.4(2) . . ?
N1 Cu N4 174.6(2) . . ?
N3 Cu N4 94.3(2) . . ?
N2 Cu N4 88.3(2) . . ?
O1 Ni N5 170.7(2) . . ?
O1 Ni N6 94.9(2) . . ?
N5 Ni N6 92.6(2) . . ?
O1 Ni O2 80.47(13) . . ?
N5 Ni O2 93.8(2) . . ?
N6 Ni O2 92.3(2) . . ?
O1 Ni O3 83.7(2) . . ?
N5 Ni O3 89.3(2) . . ?
N6 Ni O3 175.1(2) . . ?
O2 Ni O3 92.1(2) . . ?
O1 Ni N7 91.9(2) . . ?
N5 Ni N7 94.4(2) . . ?
N6 Ni N7 83.8(2) . . ?
O2 Ni N7 171.1(2) . . ?
O3 Ni N7 91.6(2) . . ?
C1 O1 Ni 113.3(3) . . ?
C2 O2 Ni 112.0(3) . . ?
Ni O3 H3O 137.0(73) . . ?
Ni O3 H3O' 104.3(56) . . ?
H3O O3 H3O' 91.6(81) . . ?
C1 N1 C3 117.0(4) . . ?
C1 N1 Cu 112.3(3) . . ?
C3 N1 Cu 129.9(3) . . ?
C5 N2 Cu 118.8(4) . . ?
C5 N2 H2N 115.1(51) . . ?
Cu N2 H2N 91.2(50) . . ?
C2 N3 C6 117.2(4) . . ?
C2 N3 Cu 112.0(3) . . ?
C6 N3 Cu 129.8(3) . . ?
C8 N4 Cu 117.6(4) . . ?
C8 N4 H4N 110.7(56) . . ?
Cu N4 H4N 97.4(58) . . ?
C9 N5 Ni 165.8(4) . . ?
C10 N6 C12 110.7(5) . . ?
C10 N6 Ni 108.1(4) . . ?
C12 N6 Ni 119.7(4) . . ?
C10 N6 H6N 120.7(41) . . ?
C12 N6 H6N 83.4(44) . . ?
Ni N6 H6N 113.1(41) . . ?
C13 N7 C14 107.6(6) . . ?
C13 N7 C11 117.3(8) . . ?
C14 N7 C11 100.7(7) . . ?
C13 N7 Ni 112.7(4) . . ?
C14 N7 Ni 115.4(4) . . ?
C11 N7 Ni 102.8(4) . . ?
O1 C1 N1 126.9(4) . . ?
O1 C1 C2 117.3(4) . . ?
N1 C1 C2 115.8(4) . . ?
O2 C2 N3 128.4(4) . . ?
O2 C2 C1 116.7(4) . . ?
N3 C2 C1 114.8(4) . . ?
N1 C3 C4 112.1(5) . . ?
N1 C3 H3 109.2(3) . . ?
C4 C3 H3 109.2(4) . . ?
N1 C3 H3A 109.2(3) . . ?
C4 C3 H3A 109.2(4) . . ?
H3 C3 H3A 107.9 . . ?
C5 C4 C3 114.2(5) . . ?
C5 C4 H4 108.7(4) . . ?
C3 C4 H4 108.7(4) . . ?
C5 C4 H4A 108.7(4) . . ?
C3 C4 H4A 108.7(4) . . ?
H4 C4 H4A 107.6 . . ?
N2 C5 C4 111.9(6) . . ?
N2 C5 H5 109.2(4) . . ?
C4 C5 H5 109.2(4) . . ?
N2 C5 H5A 109.2(3) . . ?
C4 C5 H5A 109.2(3) . . ?
H5 C5 H5A 107.9 . . ?
N3 C6 C7 111.1(5) . . ?
N3 C6 H6 109.4(3) . . ?
C7 C6 H6 109.4(5) . . ?
N3 C6 H6A 109.4(3) . . ?
C7 C6 H6A 109.4(4) . . ?
H6 C6 H6A 108.0 . . ?
C8 C7 C6 120.5(7) . . ?
C8 C7 H7 107.2(6) . . ?
C6 C7 H7 107.2(5) . . ?
C8 C7 H7A 107.2(5) . . ?
C6 C7 H7A 107.2(4) . . ?
H7 C7 H7A 106.8 . . ?
C7 C8 N4 115.0(7) . . ?
C7 C8 H8 108.5(6) . . ?
N4 C8 H8 108.5(5) . . ?
C7 C8 H8A 108.5(4) . . ?
N4 C8 H8A 108.5(4) . . ?
H8 C8 H8A 107.5 . . ?
N5 C9 S 178.5(5) . . ?
N6 C10 C11 109.4(6) . . ?
N6 C10 H10 109.8(4) . . ?
C11 C10 H10 109.8(7) . . ?
N6 C10 H10A 109.8(4) . . ?
C11 C10 H10A 109.8(5) . . ?
H10 C10 H10A 108.2 . . ?
C10 C11 N7 111.5(7) . . ?
C10 C11 H11 109.3(4) . . ?
N7 C11 H11 109.3(4) . . ?
C10 C11 H11A 109.3(7) . . ?
N7 C11 H11A 109.3(6) . . ?
H11 C11 H11A 108.0 . . ?
N6 C12 H12 109.5(4) . . ?
N6 C12 H12A 109.5(4) . . ?
H12 C12 H12A 109.5 . . ?
N6 C12 H12B 109.5(5) . . ?
H12 C12 H12B 109.5 . . ?
H12A C12 H12B 109.5 . . ?
N7 C13 H13 109.5(4) . . ?
N7 C13 H13A 109.5(4) . . ?
H13 C13 H13A 109.5 . . ?
N7 C13 H13B 109.5(5) . . ?
H13 C13 H13B 109.5 . . ?
H13A C13 H13B 109.5 . . ?
N7 C14 H14 109.5(4) . . ?
N7 C14 H14A 109.5(4) . . ?
H14 C14 H14A 109.5 . . ?
N7 C14 H14B 109.5(4) . . ?
H14 C14 H14B 109.5 . . ?
H14A C14 H14B 109.5 . . ?
O5' Cl O5 20.6(25) . . ?
O5' Cl O6 122.2(20) . . ?
O5 Cl O6 106.7(12) . . ?
O5' Cl O7 99.8(17) . . ?
O5 Cl O7 119.5(12) . . ?
O6 Cl O7 108.6(6) . . ?
O5' Cl O4 113.4(20) . . ?
O5 Cl O4 110.8(9) . . ?
O6 Cl O4 107.8(6) . . ?
O7 Cl O4 102.8(6) . . ?

loop_
_geom_bond_atom_site_label_1
_geom_bond_atom_site_label_2
_geom_bond_distance
_geom_bond_site_symmetry_2
_geom_bond_publ_flag
Cu N1 1.963(4) . ?
Cu N3 1.967(4) . ?
Cu N2 2.009(5) . ?
Cu N4 2.028(5) . ?
Ni O1 2.041(3) . ?
Ni N5 2.046(4) . ?
Ni N6 2.094(5) . ?
Ni O2 2.095(3) . ?
Ni O3 2.124(4) . ?
Ni N7 2.141(4) . ?
S C9 1.648(5) . ?
O1 C1 1.276(5) . ?
O2 C2 1.274(5) . ?
O3 H3O 0.74(9) . ?
O3 H3O' 0.90(9) . ?
N1 C1 1.283(6) . ?
N1 C3 1.458(7) . ?
N2 C5 1.478(8) . ?
N2 H2N 0.99(8) . ?
N3 C2 1.290(6) . ?
N3 C6 1.466(6) . ?
N4 C8 1.472(10) . ?
N4 H4N 0.88(9) . ?
N5 C9 1.136(6) . ?
N6 C10 1.462(8) . ?
N6 C12 1.465(8) . ?
N6 H6N 1.12(9) . ?
N7 C13 1.433(10) . ?
N7 C14 1.464(9) . ?
N7 C11 1.485(11) . ?
C1 C2 1.511(6) . ?
C3 C4 1.506(8) . ?
C3 H3 0.97 . ?
C3 H3A 0.97 . ?
C4 C5 1.499(9) . ?
C4 H4 0.97 . ?
C4 H4A 0.97 . ?
C5 H5 0.97 . ?
C5 H5A 0.97 . ?
C6 C7 1.497(9) . ?
C6 H6 0.97 . ?
C6 H6A 0.97 . ?
C7 C8 1.411(10) . ?
C7 H7 0.97 . ?
C7 H7A 0.97 . ?
C8 H8 0.97 . ?
C8 H8A 0.97 . ?
C10 C11 1.475(11) . ?
C10 H10 0.97 . ?
C10 H10A 0.97 . ?
C11 H11 0.97 . ?
C11 H11A 0.97 . ?
C12 H12 0.96 . ?
C12 H12A 0.96 . ?
C12 H12B 0.96 . ?
C13 H13 0.96 . ?
C13 H13A 0.96 . ?
C13 H13B 0.96 . ?
C14 H14 0.96 . ?
C14 H14A 0.96 . ?
C14 H14B 0.96 . ?
Cl O5' 1.32(3) . ?
Cl O5 1.35(2) . ?
Cl O6 1.366(9) . ?
Cl O7 1.399(7) . ?
Cl O4 1.403(7) . ?
